data_1520509
loop_
_publ_author_name
'Peter S. Berdonosov'
'Dmitry O. Charkin'
'Ardak M. Kusainova'
'Charles H. Hervoches'
'Valeriy A. Dolgikh'
'Philip Lightfoot'

_publ_section_title
;
 The crystal structures of BiTeO3I, NdTeO3X (X=Cl, Br) and Bi5TeO8.5I2:
 some crystal chemistry peculiarities of layered Bi(Ln)Te oxyhalides
;
_journal_name_full 'Solid State Sciences'
_journal_page_first 553
_journal_page_last 562
_journal_volume 2
_journal_year 2000
_chemical_formula_sum 'Br Nd O3 Te'
_chemical_formula_weight 399.744
_space_group_IT_number 129
_symmetry_cell_setting tetragonal
_symmetry_Int_Tables_number 129
_symmetry_space_group_name_Hall '-P 4a 2a'
_symmetry_space_group_name_H-M 'P 4/n m m :2'
_cell_angle_alpha 90
_cell_angle_beta 90
_cell_angle_gamma 90
_cell_formula_units_Z 8
_cell_length_a 4.06603(7)
_cell_length_b 4.06603(7)
_cell_length_c 26.922(1)
_cell_volume 445.09(2)
_diffrn_ambient_temperature 293
_diffrn_radiation_probe neutron
_diffrn_radiation_type white
_exptl_crystal_density_diffrn 5.865
_pd_proc_ls_prof_R_factor 0.0693
_pd_proc_ls_prof_wR_factor 0.0662
_cod_data_source_file SSS-2000-2-553-562-2.cif
_cod_data_source_block 2
_cod_depositor_comments
;
Rietveld refinements using GSAS, neutron at ISIS
;
_cod_original_sg_symbol_H-M 'P 4/n m m'
_cod_database_code 1520509

loop_
_symmetry_equiv_pos_site_id
_symmetry_equiv_pos_as_xyz
1 x,y,z
2 1/2-y,x,z
3 1/2-x,1/2-y,z
4 y,1/2-x,z
5 1/2+x,-y,-z
6 1/2+y,1/2+x,-z
7 -x,1/2+y,-z
8 -y,-x,-z
9 -x,-y,-z
10 1/2+y,-x,-z
11 1/2+x,1/2+y,-z
12 -y,1/2+x,-z
13 1/2-x,y,z
14 1/2-y,1/2-x,z
15 x,1/2-y,z
16 y,x,z

loop_
_atom_site_label
_atom_site_type_symbol
_atom_site_thermal_displace_type
_atom_site_fract_x
_atom_site_fract_y
_atom_site_fract_z
_atom_site_occupancy
_atom_site_U_iso_or_equiv
_atom_site_calc_flag
_atom_site_refinement_flags
_atom_site_disorder_assembly
_atom_site_disorder_group
Nd2 Nd Uiso 0.25000 0.25000 0.2859(6) 1.000 0.010(2) . . . .
Te1 Te Uiso 0.75000 0.75000 0.2081(7) 1.000 0.001(3) . . . .
Te2 Te Uiso 0.75000 0.75000 0.3889(7) 1.000 0.001(3) . . . .
O2 O Uiso 0.25000 0.75000 0.2246(9) 1.000 0.093(4) . . . .
O3 O Uiso 0.25000 0.75000 0.3343(16) 1.000 0.093(4) . . . .
O4 O Uiso 0.75000 0.75000 0.2707(14) 1.000 0.093(4) . . . .
Nd1 Nd Uiso 0.75000 0.75000 0.0494(6) 1.000 0.010(2) . . . .
Br1 Br Uiso 0.25000 0.25000 0.1159(11) 1.000 0.064(7) . . . .
O1 O Uiso 0.25000 0.75000 0.00000 1.000 0.093(4) . . . .
Br2 Br Uiso 0.75000 0.75000 0.5309(10) 1.000 0.064(7) . . . .

loop_
_geom_angle_atom_site_label_1
_geom_angle_atom_site_label_2
_geom_angle_atom_site_label_3
_geom_angle
_geom_angle_site_symmetry_1
_geom_angle_site_symmetry_2
_geom_angle_site_symmetry_3
_geom_angle_publ_flag
Te1 Nd2 O2 35.43(16) . . . yes
Te1 Nd2 O3 80.6(7) . . . yes
Te1 Nd2 Te1 107.9(5) . . 1_445 yes
Te1 Nd2 Te1 69.7(3) . . 1_455 yes
Te1 Nd2 Te1 69.7(3) . . 1_545 yes
Te1 Nd2 O2 94.2(6) . . 1_545 yes
Te1 Nd2 O3 143.0(3) . . 1_545 yes
Te1 Nd2 O2 94.2(6) . . 2_555 yes
Te1 Nd2 O3 143.0(3) . . 2_555 yes
Te1 Nd2 O2 35.43(16) . . 2_655 yes
Te1 Nd2 O3 80.6(7) . . 2_655 yes
O2 Nd2 O3 71.7(9) . . . yes
Te1 Nd2 O2 94.2(6) 1_445 . . yes
Te1 Nd2 O2 35.43(16) 1_455 . . yes
Te1 Nd2 O2 94.2(6) 1_545 . . yes
O2 Nd2 O2 101.9(8) . . 1_545 yes
O2 Nd2 O3 173.6(11) . . 1_545 yes
O2 Nd2 O2 66.6(4) . . 2_555 yes
O2 Nd2 O3 109.9(5) . . 2_555 yes
O2 Nd2 O2 66.6(4) . . 2_655 yes
O2 Nd2 O3 109.9(5) . . 2_655 yes
Te1 Nd2 O3 143.0(3) 1_445 . . yes
Te1 Nd2 O3 80.6(7) 1_455 . . yes
Te1 Nd2 O3 143.0(3) 1_545 . . yes
O2 Nd2 O3 173.6(11) 1_545 . . yes
O3 Nd2 O3 114.7(14) . . 1_545 yes
O2 Nd2 O3 109.9(5) 2_555 . . yes
O3 Nd2 O3 73.1(6) . . 2_555 yes
O2 Nd2 O3 109.9(5) 2_655 . . yes
O3 Nd2 O3 73.1(6) . . 2_655 yes
Te1 Nd2 Te1 69.7(3) 1_445 . 1_455 yes
Te1 Nd2 Te1 69.7(3) 1_445 . 1_545 yes
Te1 Nd2 O2 35.43(16) 1_445 . 1_545 yes
Te1 Nd2 O3 80.6(7) 1_445 . 1_545 yes
Te1 Nd2 O2 35.43(16) 1_445 . 2_555 yes
Te1 Nd2 O3 80.6(7) 1_445 . 2_555 yes
Te1 Nd2 O2 94.2(6) 1_445 . 2_655 yes
Te1 Nd2 O3 143.0(3) 1_445 . 2_655 yes
Te1 Nd2 Te1 107.9(5) 1_455 . 1_545 yes
Te1 Nd2 O2 94.2(6) 1_455 . 1_545 yes
Te1 Nd2 O3 143.0(3) 1_455 . 1_545 yes
Te1 Nd2 O2 35.43(16) 1_455 . 2_555 yes
Te1 Nd2 O3 80.6(7) 1_455 . 2_555 yes
Te1 Nd2 O2 94.2(6) 1_455 . 2_655 yes
Te1 Nd2 O3 143.0(3) 1_455 . 2_655 yes
Te1 Nd2 O2 35.43(16) 1_545 . 1_545 yes
Te1 Nd2 O3 80.6(7) 1_545 . 1_545 yes
Te1 Nd2 O2 94.2(6) 1_545 . 2_555 yes
Te1 Nd2 O3 143.0(3) 1_545 . 2_555 yes
Te1 Nd2 O2 35.43(16) 1_545 . 2_655 yes
Te1 Nd2 O3 80.6(7) 1_545 . 2_655 yes
O2 Nd2 O3 71.7(9) 1_545 . 1_545 yes
O2 Nd2 O2 66.6(4) 1_545 . 2_555 yes
O2 Nd2 O3 109.9(5) 1_545 . 2_555 yes
O2 Nd2 O2 66.6(4) 1_545 . 2_655 yes
O2 Nd2 O3 109.9(5) 1_545 . 2_655 yes
O2 Nd2 O3 109.9(5) 2_555 . 1_545 yes
O3 Nd2 O3 73.1(6) 1_545 . 2_555 yes
O2 Nd2 O3 109.9(5) 2_655 . 1_545 yes
O3 Nd2 O3 73.1(6) 1_545 . 2_655 yes
O2 Nd2 O3 71.7(9) 2_555 . 2_555 yes
O2 Nd2 O2 101.9(8) 2_555 . 2_655 yes
O2 Nd2 O3 173.6(11) 2_555 . 2_655 yes
O2 Nd2 O3 173.6(11) 2_655 . 2_555 yes
O3 Nd2 O3 114.7(14) 2_555 . 2_655 yes
O2 Nd2 O3 71.7(9) 2_655 . 2_655 yes
Br1 Nd1 O1 77.7(3) . . . yes
Nd2 Te1 O2 46.8(5) . . . yes
Nd2 Te1 Nd2 69.7(3) . . 1_565 yes
Nd2 Te1 Nd2 69.7(3) . . 1_655 yes
Nd2 Te1 O2 115.6(8) . . 1_655 yes
Nd2 Te1 Nd2 107.9(6) . . 1_665 yes
Nd2 Te1 O2 46.8(5) . . 2_655 yes
Nd2 Te1 O2 115.6(8) . . 2_665 yes
Nd2 Te1 O4 53.9(3) . . . yes
Nd2 Te1 O2 46.8(5) 1_565 . . yes
Nd2 Te1 O2 115.6(8) 1_655 . . yes
O2 Te1 O2 155.4(14) . . 1_655 yes
Nd2 Te1 O2 115.6(8) 1_665 . . yes
O2 Te1 O2 87.4(3) . . 2_655 yes
O2 Te1 O2 87.4(3) . . 2_665 yes
Nd2 Te1 O4 53.9(3) 1_565 . . yes
Nd2 Te1 O4 53.9(3) 1_655 . . yes
O2 Te1 O4 77.7(8) 1_655 . . yes
Nd2 Te1 O4 53.9(3) 1_665 . . yes
O2 Te1 O4 77.7(8) 2_655 . . yes
O2 Te1 O4 77.7(8) 2_665 . . yes
Nd2 Te1 Nd2 107.9(6) 1_565 . 1_655 yes
Nd2 Te1 O2 115.6(8) 1_565 . 1_655 yes
O2 Te1 O4 77.7(8) . . . yes
Nd2 Te1 O2 115.6(8) 1_565 . 2_655 yes
Nd2 Te1 O2 46.8(5) 1_565 . 2_665 yes
Nd2 Te1 O2 46.8(5) 1_655 . 1_655 yes
Nd2 Te1 Nd2 69.7(3) 1_655 . 1_665 yes
Nd2 Te1 O2 46.8(5) 1_655 . 2_655 yes
Nd2 Te1 O2 115.6(8) 1_655 . 2_665 yes
Nd2 Te1 O2 46.8(5) 1_665 . 1_655 yes
O2 Te1 O2 87.4(3) 1_655 . 2_655 yes
O2 Te1 O2 87.4(3) 1_655 . 2_665 yes
Nd2 Te1 O2 115.6(8) 1_665 . 2_655 yes
Nd2 Te1 O2 46.8(5) 1_665 . 2_665 yes
O2 Te1 O2 155.4(14) 2_655 . 2_665 yes
Nd2 Te1 Nd2 69.7(3) 1_565 . 1_665 yes
O3 Te2 O3 69.9(7) . . 2_655 yes
O3 Te2 O3 69.9(7) . . 2_665 yes
O3 Te2 O3 108.3(13) . . 1_655 yes
O3 Te2 O3 69.9(7) 1_655 . 2_665 yes
O3 Te2 O3 108.3(13) 2_655 . 2_665 yes
O3 Te2 O3 69.9(7) 1_655 . 2_655 yes
Nd2 O2 Te1 97.7(5) . . . yes
Nd2 O2 Te1 97.7(5) . . 1_455 yes
Te1 O2 Te1 155.4(15) . . 1_455 yes
Nd2 O2 Te1 97.7(5) 1_565 . . yes
Nd2 O2 Nd2 101.9(9) . . 1_565 yes
Nd2 O2 Te1 97.7(5) 1_565 . 1_455 yes
Nd2 O3 Te2 108.4(2) . . 1_455 yes
Nd2 O3 Nd2 114.7(18) . . 1_565 yes
Nd2 O3 Te2 108.4(2) . . . yes
Nd2 O3 Te2 108.4(2) 1_565 . . yes
Nd2 O3 Te2 108.4(2) 1_565 . 1_455 yes
Te2 O3 Te2 108.3(17) . . 1_455 yes

loop_
_geom_bond_atom_site_label_1
_geom_bond_atom_site_label_2
_geom_bond_distance
_geom_bond_site_symmetry_1
_geom_bond_site_symmetry_2
_geom_bond_publ_flag
Nd2 Te1 3.557(15) . . yes
Nd2 O2 2.619(18) . . yes
Nd2 O3 2.42(3) . . yes
Nd2 Te1 3.557(15) . 1_445 yes
Nd2 Te1 3.557(15) . 1_455 yes
Nd2 Te1 3.557(15) . 1_545 yes
Nd2 O2 2.619(18) . 1_545 yes
Nd2 O3 2.42(3) . 1_545 yes
Nd2 O2 2.619(18) . 2_555 yes
Nd2 O3 2.42(3) . 2_555 yes
Nd2 O2 2.619(18) . 2_655 yes
Nd2 O3 2.42(3) . 2_655 yes
Nd1 O1 2.429(9) . . yes
Nd1 Br1 3.387(18) . . yes
Te1 O4 1.69(4) . . yes
Te1 O2 2.081(7) . . yes
Te1 O2 2.081(7) . 2_665 yes
Te1 O2 2.081(7) . 1_655 yes
Te1 O2 2.081(7) . 2_655 yes
Te2 O3 2.51(3) . . yes
Te2 O3 2.51(3) . 2_665 yes
Te2 O3 2.51(3) . 1_655 yes
Te2 O3 2.51(3) . 2_655 yes

loop_
_geom_torsion_atom_site_label_1
_geom_torsion_atom_site_label_2
_geom_torsion_atom_site_label_3
_geom_torsion_atom_site_label_4
_geom_torsion
_geom_torsion_site_symmetry_1
_geom_torsion_site_symmetry_2
_geom_torsion_site_symmetry_3
_geom_torsion_site_symmetry_4
_geom_torsion_publ_flag
O2 Nd2 Te1 O4 108.7(8) . . . . no
O3 Nd2 Te1 O2 -71.6(9) . . . . no
O3 Nd2 Te1 O4 37.1(5) . . . . no
O3 Nd2 O2 Te1 99.6(7) . . . . no
Te1 Nd2 O3 Te2 -85.9(10) . . . . no
O2 Nd2 O3 Te2 -121.3(11) . . . . no
O4 Te1 O2 Nd2 -51.6(6) . . . . no
